data_7012365
loop_
_publ_author_name
'Brown, Michael D.'
'Levason, William'
'Murray, David C.'
'Popham, Michael C.'
'Reid, Gillian'
'Webster, Michael'

_publ_section_title
;
 Primary and secondary coordination of crown ethers to scandium(iii).
 Synthesis, properties and structures of the reaction products of
 ScCl3(thf)3, ScCl3&#x00B7;6H2O and Sc(NO3)3&#x00B7;5H2O with crown
 ethers
;
_journal_issue 5
_journal_name_full 'Dalton Transactions'
_journal_page_first 857
_journal_paper_doi 10.1039/b210458j
_journal_year 2003
_chemical_formula_moiety 'C14 H23 Cl N O5 Sc 2+, (Cl6 Sb 1-)2, C2 H3 N '
_chemical_formula_sum 'C14 H26 Cl13 N2 O5 Sb2 Sc'
_chemical_formula_weight 1051.68
_chemical_name_systematic
; 
chloro-methylcyanide-(1,4,7,10,13-pentaoxacyclopentadecane)scandium(III)
bis(hexachloroantimony(V)) methylcyanide solvate
;
_space_group_IT_number 61
_symmetry_cell_setting orthorhombic
_symmetry_Int_Tables_number 61
_symmetry_space_group_name_Hall '-P 2ac 2ab'
_symmetry_space_group_name_H-M 'P b c a'
_atom_sites_solution_hydrogens geom
_atom_sites_solution_primary direct
_atom_sites_solution_secondary difmap
_audit_creation_method 'SHELXL-97 + template + hand edit'
_cell_angle_alpha 90.00
_cell_angle_beta 90.00
_cell_angle_gamma 90.00
_cell_formula_units_Z 8
_cell_length_a 21.209(2)
_cell_length_b 13.4224(10)
_cell_length_c 24.800(2)
_cell_measurement_reflns_used 31400
_cell_measurement_temperature 120(2)
_cell_measurement_theta_max 27.48
_cell_measurement_theta_min 2.91
_cell_volume 7060.0(10)
_computing_structure_refinement 'SHELXL-97 (Sheldrick, 1997)'
_computing_structure_solution 'SHELXS-97 (Sheldrick, 1997)'
_diffrn_ambient_temperature 120(2)
_diffrn_measured_fraction_theta_full 0.906
_diffrn_measured_fraction_theta_max 0.906
_diffrn_measurement_device_type 'area detector, Nonius Kappa ccd'
_diffrn_measurement_method '\f and \w scans'
_diffrn_radiation_monochromator graphite
_diffrn_radiation_source 'Nonius rotating anode'
_diffrn_radiation_type MoK\a
_diffrn_radiation_wavelength 0.71073
_diffrn_reflns_av_R_equivalents 0.1068
_diffrn_reflns_av_sigmaI/netI 0.1009
_diffrn_reflns_limit_h_max 27
_diffrn_reflns_limit_h_min -27
_diffrn_reflns_limit_k_max 15
_diffrn_reflns_limit_k_min -17
_diffrn_reflns_limit_l_max 29
_diffrn_reflns_limit_l_min -32
_diffrn_reflns_number 38521
_diffrn_reflns_theta_full 27.48
_diffrn_reflns_theta_max 27.48
_diffrn_reflns_theta_min 2.95
_exptl_absorpt_coefficient_mu 2.719
_exptl_absorpt_correction_T_max 0.8822
_exptl_absorpt_correction_T_min 0.7992
_exptl_absorpt_correction_type multi-scan
_exptl_absorpt_process_details 'SORTAV, R H Blessing, J. Appl. Cryst., 1997, 30, 421-426.'
_exptl_crystal_colour colourless
_exptl_crystal_density_diffrn 1.979
_exptl_crystal_density_method 'not measured'
_exptl_crystal_description block
_exptl_crystal_F_000 4064
_exptl_crystal_size_max 0.36
_exptl_crystal_size_mid 0.24
_exptl_crystal_size_min 0.16
_refine_diff_density_max 0.942
_refine_diff_density_min -0.972
_refine_diff_density_rms 0.170
_refine_ls_extinction_method none
_refine_ls_goodness_of_fit_ref 0.952
_refine_ls_hydrogen_treatment refU
_refine_ls_matrix_type full
_refine_ls_number_parameters 335
_refine_ls_number_reflns 8017
_refine_ls_number_restraints 0
_refine_ls_restrained_S_all 0.952
_refine_ls_R_factor_all 0.0981
_refine_ls_R_factor_gt 0.0423
_refine_ls_shift/su_max 0.003
_refine_ls_shift/su_mean 0.000
_refine_ls_structure_factor_coef Fsqd
_refine_ls_weighting_details 'w=1/[\s^2^(Fo^2^)+(0.0250P)^2^+0.0P] where P=(Fo^2^+2Fc^2^)/3'
_refine_ls_weighting_scheme calc
_refine_ls_wR_factor_gt 0.0725
_refine_ls_wR_factor_ref 0.0857
_reflns_number_gt 4920
_reflns_number_total 8017
_reflns_threshold_expression >2sigma(I)
_cod_data_source_file b210458j.txt
_cod_data_source_block d064
_cod_database_code 7012365

loop_
_symmetry_equiv_pos_as_xyz
'x, y, z'
'x+1/2, -y+1/2, -z'
'-x, y+1/2, -z+1/2'
'-x+1/2, -y, z+1/2'
'-x, -y, -z'
'-x-1/2, y-1/2, z'
'x, -y-1/2, z-1/2'
'x-1/2, y, -z-1/2'

loop_
_atom_site_label
_atom_site_type_symbol
_atom_site_fract_x
_atom_site_fract_y
_atom_site_fract_z
_atom_site_U_iso_or_equiv
_atom_site_adp_type
_atom_site_occupancy
_atom_site_calc_flag
_atom_site_refinement_flags
_atom_site_disorder_assembly
_atom_site_disorder_group
Sb1 Sb 0.145027(16) 0.09413(2) 0.101881(13) 0.01959(9) Uani 1 d . . .
Sb2 Sb 0.291086(15) 0.24671(2) -0.142385(13) 0.01574(9) Uani 1 d . . .
Sc1 Sc -0.01444(4) 0.34744(7) -0.11126(4) 0.0146(2) Uani 1 d . . .
Cl1 Cl -0.06083(6) 0.50690(9) -0.10507(5) 0.0284(3) Uani 1 d . . .
Cl2 Cl 0.09672(7) -0.02659(10) 0.15790(6) 0.0325(3) Uani 1 d . . .
Cl3 Cl 0.06806(6) 0.21137(10) 0.12907(5) 0.0246(3) Uani 1 d . . .
Cl4 Cl 0.07691(7) 0.04439(11) 0.03044(5) 0.0338(3) Uani 1 d . . .
Cl5 Cl 0.19207(6) 0.21559(11) 0.04604(6) 0.0316(3) Uani 1 d . . .
Cl6 Cl 0.22119(7) -0.02300(11) 0.07363(6) 0.0395(4) Uani 1 d . . .
Cl7 Cl 0.20945(6) 0.14080(10) 0.17505(5) 0.0305(3) Uani 1 d . . .
Cl8 Cl 0.28203(7) 0.12073(9) -0.07659(5) 0.0279(3) Uani 1 d . . .
Cl9 Cl 0.27701(6) 0.36536(9) -0.07299(5) 0.0227(3) Uani 1 d . . .
Cl10 Cl 0.18215(6) 0.23478(10) -0.15972(6) 0.0302(3) Uani 1 d . . .
Cl11 Cl 0.29719(6) 0.37877(9) -0.20521(5) 0.0252(3) Uani 1 d . . .
Cl12 Cl 0.30924(6) 0.12706(9) -0.21102(5) 0.0227(3) Uani 1 d . . .
Cl13 Cl 0.40190(6) 0.25458(10) -0.13020(5) 0.0221(3) Uani 1 d . . .
O1 O -0.05408(16) 0.2973(2) -0.03693(13) 0.0222(8) Uani 1 d . . .
O2 O -0.10186(15) 0.2716(2) -0.12792(13) 0.0193(8) Uani 1 d . . .
O3 O -0.02510(15) 0.3384(2) -0.19789(13) 0.0180(8) Uani 1 d . . .
O4 O 0.07179(15) 0.3974(2) -0.14835(12) 0.0175(8) Uani 1 d . . .
O5 O 0.05205(15) 0.3805(2) -0.04686(13) 0.0181(8) Uani 1 d . . .
N1 N 0.03033(19) 0.1938(3) -0.11440(16) 0.0193(9) Uani 1 d . . .
N2 N 0.0588(3) 0.0756(4) -0.2453(2) 0.0462(14) Uani 1 d . . .
C1 C -0.1151(2) 0.2456(4) -0.0350(2) 0.0258(13) Uani 1 d . . .
H1A H -0.1393 0.2661 -0.0027 0.022(3) Uiso 1 calc R . .
H1B H -0.1088 0.1725 -0.0338 0.022(3) Uiso 1 calc R . .
C2 C -0.1488(2) 0.2752(4) -0.0852(2) 0.0247(13) Uani 1 d . . .
H2A H -0.1838 0.2285 -0.0928 0.022(3) Uiso 1 calc R . .
H2B H -0.1662 0.3433 -0.0816 0.022(3) Uiso 1 calc R . .
C3 C -0.1274(2) 0.2820(4) -0.18172(19) 0.0240(13) Uani 1 d . . .
H3A H -0.1477 0.3479 -0.1862 0.022(3) Uiso 1 calc R . .
H3B H -0.1591 0.2295 -0.1889 0.022(3) Uiso 1 calc R . .
C4 C -0.0724(2) 0.2716(4) -0.2191(2) 0.0222(12) Uani 1 d . . .
H4A H -0.0567 0.2021 -0.2195 0.022(3) Uiso 1 calc R . .
H4B H -0.0843 0.2908 -0.2563 0.022(3) Uiso 1 calc R . .
C5 C 0.0294(2) 0.3518(4) -0.2320(2) 0.0250(13) Uani 1 d . . .
H5A H 0.0167 0.3749 -0.2683 0.022(3) Uiso 1 calc R . .
H5B H 0.0531 0.2886 -0.2357 0.022(3) Uiso 1 calc R . .
C6 C 0.0688(3) 0.4288(4) -0.20439(18) 0.0228(12) Uani 1 d . . .
H6A H 0.1115 0.4315 -0.2204 0.022(3) Uiso 1 calc R . .
H6B H 0.0490 0.4954 -0.2074 0.022(3) Uiso 1 calc R . .
C7 C 0.1147(2) 0.4542(4) -0.1149(2) 0.0222(12) Uani 1 d . . .
H7A H 0.0992 0.5233 -0.1103 0.022(3) Uiso 1 calc R . .
H7B H 0.1572 0.4565 -0.1314 0.022(3) Uiso 1 calc R . .
C8 C 0.1166(2) 0.4009(4) -0.06178(19) 0.0214(12) Uani 1 d . . .
H8A H 0.1406 0.3379 -0.0651 0.022(3) Uiso 1 calc R . .
H8B H 0.1372 0.4430 -0.0341 0.022(3) Uiso 1 calc R . .
C9 C 0.0469(3) 0.3172(4) 0.00046(19) 0.0253(13) Uani 1 d . . .
H9A H 0.0707 0.3462 0.0310 0.022(3) Uiso 1 calc R . .
H9B H 0.0638 0.2500 -0.0072 0.022(3) Uiso 1 calc R . .
C10 C -0.0210(2) 0.3117(4) 0.0134(2) 0.0278(13) Uani 1 d . . .
H10A H -0.0293 0.2554 0.0382 0.022(3) Uiso 1 calc R . .
H10B H -0.0351 0.3740 0.0310 0.022(3) Uiso 1 calc R . .
C11 C 0.0509(2) 0.1157(4) -0.11505(19) 0.0200(12) Uani 1 d . . .
C12 C 0.0782(3) 0.0147(4) -0.1155(2) 0.0358(15) Uani 1 d . . .
C13 C 0.1058(3) 0.0839(4) -0.2675(2) 0.0323(14) Uani 1 d . . .
C14 C 0.1649(3) 0.0950(4) -0.2955(2) 0.0344(14) Uani 1 d . . .

loop_
_atom_site_aniso_label
_atom_site_aniso_U_11
_atom_site_aniso_U_22
_atom_site_aniso_U_33
_atom_site_aniso_U_23
_atom_site_aniso_U_13
_atom_site_aniso_U_12
Sb1 0.01940(18) 0.01979(19) 0.01959(18) -0.00030(15) -0.00255(16) -0.00002(15)
Sb2 0.01501(17) 0.01509(18) 0.01712(18) -0.00034(13) -0.00047(14) 0.00038(15)
Sc1 0.0159(5) 0.0144(5) 0.0134(5) 0.0006(4) -0.0001(4) 0.0008(4)
Cl1 0.0352(8) 0.0195(7) 0.0306(7) -0.0039(6) -0.0069(7) 0.0102(6)
Cl2 0.0391(9) 0.0245(8) 0.0339(8) 0.0079(6) -0.0036(7) -0.0073(6)
Cl3 0.0237(7) 0.0268(7) 0.0234(7) 0.0019(6) 0.0021(6) 0.0047(6)
Cl4 0.0379(8) 0.0370(9) 0.0265(7) -0.0060(6) -0.0106(7) -0.0033(7)
Cl5 0.0229(7) 0.0385(9) 0.0332(8) 0.0125(7) 0.0018(6) -0.0028(6)
Cl6 0.0386(9) 0.0342(9) 0.0456(9) -0.0066(7) 0.0014(7) 0.0133(7)
Cl7 0.0300(8) 0.0315(8) 0.0301(8) -0.0005(6) -0.0127(6) -0.0020(6)
Cl8 0.0401(8) 0.0184(7) 0.0250(7) 0.0048(5) 0.0106(6) 0.0016(6)
Cl9 0.0247(7) 0.0198(7) 0.0238(7) -0.0061(5) -0.0008(6) 0.0016(6)
Cl10 0.0154(7) 0.0359(8) 0.0393(8) -0.0129(7) -0.0017(6) -0.0004(6)
Cl11 0.0331(8) 0.0207(7) 0.0220(7) 0.0055(5) -0.0023(6) 0.0044(6)
Cl12 0.0250(7) 0.0214(7) 0.0218(7) -0.0043(5) 0.0002(6) 0.0006(6)
Cl13 0.0159(6) 0.0282(7) 0.0221(6) 0.0014(6) -0.0034(5) 0.0004(6)
O1 0.025(2) 0.026(2) 0.0158(18) 0.0037(15) 0.0021(16) -0.0026(16)
O2 0.0148(18) 0.023(2) 0.0197(18) -0.0035(15) 0.0019(15) -0.0017(15)
O3 0.0182(18) 0.0201(19) 0.0158(18) -0.0019(15) 0.0019(15) -0.0023(15)
O4 0.0211(19) 0.0167(19) 0.0146(17) 0.0008(14) -0.0015(15) -0.0038(15)
O5 0.0185(19) 0.0191(19) 0.0167(18) 0.0021(14) -0.0021(15) 0.0007(15)
N1 0.020(2) 0.020(2) 0.018(2) -0.0028(19) 0.0029(19) 0.004(2)
N2 0.055(4) 0.054(4) 0.031(3) -0.008(3) -0.009(3) -0.003(3)
C1 0.025(3) 0.027(3) 0.026(3) 0.000(3) 0.012(2) -0.004(3)
C2 0.017(3) 0.030(3) 0.028(3) -0.007(2) 0.010(2) -0.003(2)
C3 0.022(3) 0.029(3) 0.021(3) -0.006(2) -0.009(2) 0.000(2)
C4 0.017(3) 0.031(3) 0.019(3) -0.006(2) -0.006(2) -0.003(2)
C5 0.025(3) 0.031(3) 0.019(3) 0.002(2) 0.002(2) -0.002(2)
C6 0.032(3) 0.027(3) 0.010(2) 0.005(2) -0.002(2) -0.004(2)
C7 0.018(3) 0.024(3) 0.025(3) -0.001(2) -0.002(2) -0.004(2)
C8 0.020(3) 0.023(3) 0.022(3) -0.002(2) -0.006(2) -0.003(2)
C9 0.037(3) 0.026(3) 0.013(3) 0.000(2) -0.002(2) -0.002(3)
C10 0.034(3) 0.039(3) 0.011(3) -0.003(2) 0.003(2) -0.003(3)
C11 0.019(3) 0.029(3) 0.012(3) -0.001(2) 0.001(2) 0.001(2)
C12 0.057(4) 0.013(3) 0.037(3) 0.003(2) 0.004(3) 0.020(3)
C13 0.045(4) 0.026(3) 0.025(3) -0.005(3) -0.019(3) -0.001(3)
C14 0.029(3) 0.037(4) 0.038(3) 0.001(3) -0.002(3) -0.002(3)

loop_
_atom_type_symbol
_atom_type_description
_atom_type_scat_dispersion_real
_atom_type_scat_dispersion_imag
_atom_type_scat_source
C C 0.0033 0.0016 'International Tables Vol C Tables 4.2.6.8 and 6.1.1.4'
H H 0.0000 0.0000 'International Tables Vol C Tables 4.2.6.8 and 6.1.1.4'
O O 0.0106 0.0060 'International Tables Vol C Tables 4.2.6.8 and 6.1.1.4'
Cl Cl 0.1484 0.1585 'International Tables Vol C Tables 4.2.6.8 and 6.1.1.4'
Sb Sb -0.5866 1.5461 'International Tables Vol C Tables 4.2.6.8 and 6.1.1.4'
N N 0.0061 0.0033 'International Tables Vol C Tables 4.2.6.8 and 6.1.1.4'
Sc Sc 0.2519 0.3716 'International Tables Vol C Tables 4.2.6.8 and 6.1.1.4'

loop_
_geom_angle_atom_site_label_1
_geom_angle_atom_site_label_2
_geom_angle_atom_site_label_3
_geom_angle
_geom_angle_site_symmetry_1
_geom_angle_site_symmetry_3
_geom_angle_publ_flag
Cl7 Sb1 Cl5 91.32(5) . . ?
Cl7 Sb1 Cl6 90.51(5) . . ?
Cl5 Sb1 Cl6 89.81(5) . . ?
Cl7 Sb1 Cl3 90.22(5) . . ?
Cl5 Sb1 Cl3 89.97(5) . . ?
Cl6 Sb1 Cl3 179.25(5) . . ?
Cl7 Sb1 Cl2 88.91(5) . . ?
Cl5 Sb1 Cl2 179.32(5) . . ?
Cl6 Sb1 Cl2 90.83(5) . . ?
Cl3 Sb1 Cl2 89.39(5) . . ?
Cl7 Sb1 Cl4 177.70(5) . . ?
Cl5 Sb1 Cl4 90.78(5) . . ?
Cl6 Sb1 Cl4 90.44(5) . . ?
Cl3 Sb1 Cl4 88.85(5) . . ?
Cl2 Sb1 Cl4 88.98(5) . . ?
Cl10 Sb2 Cl8 89.87(5) . . ?
Cl10 Sb2 Cl11 89.11(5) . . ?
Cl8 Sb2 Cl11 176.93(5) . . ?
Cl10 Sb2 Cl9 93.14(5) . . ?
Cl8 Sb2 Cl9 88.23(5) . . ?
Cl11 Sb2 Cl9 88.95(5) . . ?
Cl10 Sb2 Cl12 88.98(5) . . ?
Cl8 Sb2 Cl12 91.39(5) . . ?
Cl11 Sb2 Cl12 91.48(5) . . ?
Cl9 Sb2 Cl12 177.84(5) . . ?
Cl10 Sb2 Cl13 176.52(5) . . ?
Cl8 Sb2 Cl13 91.40(5) . . ?
Cl11 Sb2 Cl13 89.79(5) . . ?
Cl9 Sb2 Cl13 90.14(4) . . ?
Cl12 Sb2 Cl13 87.75(4) . . ?
O1 Sc1 O4 143.24(13) . . ?
O1 Sc1 O2 71.22(13) . . ?
O4 Sc1 O2 142.70(12) . . ?
O1 Sc1 O3 143.00(13) . . ?
O4 Sc1 O3 71.46(12) . . ?
O2 Sc1 O3 72.14(12) . . ?
O1 Sc1 O5 71.68(13) . . ?
O4 Sc1 O5 72.53(12) . . ?
O2 Sc1 O5 142.61(13) . . ?
O3 Sc1 O5 143.88(13) . . ?
O1 Sc1 N1 84.74(14) . . ?
O4 Sc1 N1 85.02(13) . . ?
O2 Sc1 N1 85.65(13) . . ?
O3 Sc1 N1 87.64(13) . . ?
O5 Sc1 N1 86.54(13) . . ?
O1 Sc1 Cl1 93.75(10) . . ?
O4 Sc1 Cl1 95.70(10) . . ?
O2 Sc1 Cl1 94.71(10) . . ?
O3 Sc1 Cl1 94.11(9) . . ?
O5 Sc1 Cl1 92.14(9) . . ?
N1 Sc1 Cl1 178.24(11) . . ?
C10 O1 C1 117.5(4) . . ?
C10 O1 Sc1 120.9(3) . . ?
C1 O1 Sc1 121.6(3) . . ?
C3 O2 C2 114.4(4) . . ?
C3 O2 Sc1 117.0(3) . . ?
C2 O2 Sc1 115.7(3) . . ?
C5 O3 C4 114.8(3) . . ?
C5 O3 Sc1 119.4(3) . . ?
C4 O3 Sc1 118.0(3) . . ?
C7 O4 C6 115.0(3) . . ?
C7 O4 Sc1 116.9(3) . . ?
C6 O4 Sc1 117.5(3) . . ?
C8 O5 C9 112.9(4) . . ?
C8 O5 Sc1 117.7(3) . . ?
C9 O5 Sc1 115.1(3) . . ?
C11 N1 Sc1 177.6(4) . . ?
O1 C1 C2 105.6(4) . . ?
O1 C1 H1A 110.6 . . ?
C2 C1 H1A 110.6 . . ?
O1 C1 H1B 110.6 . . ?
C2 C1 H1B 110.6 . . ?
H1A C1 H1B 108.8 . . ?
O2 C2 C1 105.8(4) . . ?
O2 C2 H2A 110.6 . . ?
C1 C2 H2A 110.6 . . ?
O2 C2 H2B 110.6 . . ?
C1 C2 H2B 110.6 . . ?
H2A C2 H2B 108.7 . . ?
O2 C3 C4 105.7(4) . . ?
O2 C3 H3A 110.6 . . ?
C4 C3 H3A 110.6 . . ?
O2 C3 H3B 110.6 . . ?
C4 C3 H3B 110.6 . . ?
H3A C3 H3B 108.7 . . ?
O3 C4 C3 104.9(4) . . ?
O3 C4 H4A 110.8 . . ?
C3 C4 H4A 110.8 . . ?
O3 C4 H4B 110.8 . . ?
C3 C4 H4B 110.8 . . ?
H4A C4 H4B 108.8 . . ?
O3 C5 C6 105.4(4) . . ?
O3 C5 H5A 110.7 . . ?
C6 C5 H5A 110.7 . . ?
O3 C5 H5B 110.7 . . ?
C6 C5 H5B 110.7 . . ?
H5A C5 H5B 108.8 . . ?
O4 C6 C5 105.2(4) . . ?
O4 C6 H6A 110.7 . . ?
C5 C6 H6A 110.7 . . ?
O4 C6 H6B 110.7 . . ?
C5 C6 H6B 110.7 . . ?
H6A C6 H6B 108.8 . . ?
O4 C7 C8 105.6(4) . . ?
O4 C7 H7A 110.6 . . ?
C8 C7 H7A 110.6 . . ?
O4 C7 H7B 110.6 . . ?
C8 C7 H7B 110.6 . . ?
H7A C7 H7B 108.8 . . ?
O5 C8 C7 106.8(4) . . ?
O5 C8 H8A 110.4 . . ?
C7 C8 H8A 110.4 . . ?
O5 C8 H8B 110.4 . . ?
C7 C8 H8B 110.4 . . ?
H8A C8 H8B 108.6 . . ?
O5 C9 C10 106.2(4) . . ?
O5 C9 H9A 110.5 . . ?
C10 C9 H9A 110.5 . . ?
O5 C9 H9B 110.5 . . ?
C10 C9 H9B 110.5 . . ?
H9A C9 H9B 108.7 . . ?
O1 C10 C9 106.9(4) . . ?
O1 C10 H10A 110.3 . . ?
C9 C10 H10A 110.3 . . ?
O1 C10 H10B 110.3 . . ?
C9 C10 H10B 110.3 . . ?
H10A C10 H10B 108.6 . . ?
N1 C11 C12 179.4(4) . . ?
N2 C13 C14 179.6(6) . . ?

loop_
_geom_bond_atom_site_label_1
_geom_bond_atom_site_label_2
_geom_bond_distance
_geom_bond_site_symmetry_2
_geom_bond_publ_flag
Sb1 Cl7 2.3563(13) . ?
Sb1 Cl5 2.3603(14) . ?
Sb1 Cl6 2.3605(14) . ?
Sb1 Cl3 2.3656(13) . ?
Sb1 Cl2 2.3676(14) . ?
Sb1 Cl4 2.3817(13) . ?
Sb2 Cl10 2.3555(13) . ?
Sb2 Cl8 2.3577(13) . ?
Sb2 Cl11 2.3636(13) . ?
Sb2 Cl9 2.3637(12) . ?
Sb2 Cl12 2.3716(13) . ?
Sb2 Cl13 2.3719(12) . ?
Sc1 O1 2.135(3) . ?
Sc1 O4 2.154(3) . ?
Sc1 O2 2.155(3) . ?
Sc1 O3 2.164(3) . ?
Sc1 O5 2.176(3) . ?
Sc1 N1 2.272(4) . ?
Sc1 Cl1 2.3606(15) . ?
O1 C10 1.445(6) . ?
O1 C1 1.469(6) . ?
O2 C3 1.447(5) . ?
O2 C2 1.455(6) . ?
O3 C5 1.444(6) . ?
O3 C4 1.445(5) . ?
O4 C7 1.447(6) . ?
O4 C6 1.454(5) . ?
O5 C8 1.444(6) . ?
O5 C9 1.453(6) . ?
N1 C11 1.135(6) . ?
N2 C13 1.144(7) . ?
C1 C2 1.490(7) . ?
C1 H1A 0.9900 . ?
C1 H1B 0.9900 . ?
C2 H2A 0.9900 . ?
C2 H2B 0.9900 . ?
C3 C4 1.498(7) . ?
C3 H3A 0.9900 . ?
C3 H3B 0.9900 . ?
C4 H4A 0.9900 . ?
C4 H4B 0.9900 . ?
C5 C6 1.493(7) . ?
C5 H5A 0.9900 . ?
C5 H5B 0.9900 . ?
C6 H6A 0.9900 . ?
C6 H6B 0.9900 . ?
C7 C8 1.501(7) . ?
C7 H7A 0.9900 . ?
C7 H7B 0.9900 . ?
C8 H8A 0.9900 . ?
C8 H8B 0.9900 . ?
C9 C10 1.477(7) . ?
C9 H9A 0.9900 . ?
C9 H9B 0.9900 . ?
C10 H10A 0.9900 . ?
C10 H10B 0.9900 . ?
C11 C12 1.474(7) . ?
C13 C14 1.442(9) . ?

loop_
_geom_torsion_atom_site_label_1
_geom_torsion_atom_site_label_2
_geom_torsion_atom_site_label_3
_geom_torsion_atom_site_label_4
_geom_torsion
_geom_torsion_site_symmetry_1
_geom_torsion_site_symmetry_2
_geom_torsion_site_symmetry_3
_geom_torsion_site_symmetry_4
_geom_torsion_publ_flag
O4 Sc1 O1 C10 15.3(5) . . . . ?
O2 Sc1 O1 C10 176.8(4) . . . . ?
O3 Sc1 O1 C10 168.6(3) . . . . ?
O5 Sc1 O1 C10 1.6(3) . . . . ?
N1 Sc1 O1 C10 89.7(4) . . . . ?
Cl1 Sc1 O1 C10 -89.4(3) . . . . ?
O4 Sc1 O1 C1 -163.6(3) . . . . ?
O2 Sc1 O1 C1 -2.0(3) . . . . ?
O3 Sc1 O1 C1 -10.2(4) . . . . ?
O5 Sc1 O1 C1 -177.2(4) . . . . ?
N1 Sc1 O1 C1 -89.2(3) . . . . ?
Cl1 Sc1 O1 C1 91.7(3) . . . . ?
O1 Sc1 O2 C3 168.0(3) . . . . ?
O4 Sc1 O2 C3 -30.2(4) . . . . ?
O3 Sc1 O2 C3 -17.2(3) . . . . ?
O5 Sc1 O2 C3 175.4(3) . . . . ?
N1 Sc1 O2 C3 -106.1(3) . . . . ?
Cl1 Sc1 O2 C3 75.6(3) . . . . ?
O1 Sc1 O2 C2 28.7(3) . . . . ?
O4 Sc1 O2 C2 -169.5(3) . . . . ?
O3 Sc1 O2 C2 -156.5(3) . . . . ?
O5 Sc1 O2 C2 36.1(4) . . . . ?
N1 Sc1 O2 C2 114.6(3) . . . . ?
Cl1 Sc1 O2 C2 -63.7(3) . . . . ?
O1 Sc1 O3 C5 -153.3(3) . . . . ?
O4 Sc1 O3 C5 10.3(3) . . . . ?
O2 Sc1 O3 C5 -161.5(3) . . . . ?
O5 Sc1 O3 C5 5.6(4) . . . . ?
N1 Sc1 O3 C5 -75.3(3) . . . . ?
Cl1 Sc1 O3 C5 104.9(3) . . . . ?
O1 Sc1 O3 C4 -5.6(4) . . . . ?
O4 Sc1 O3 C4 157.9(3) . . . . ?
O2 Sc1 O3 C4 -13.8(3) . . . . ?
O5 Sc1 O3 C4 153.3(3) . . . . ?
N1 Sc1 O3 C4 72.4(3) . . . . ?
Cl1 Sc1 O3 C4 -107.4(3) . . . . ?
O1 Sc1 O4 C7 -33.7(4) . . . . ?
O2 Sc1 O4 C7 175.9(3) . . . . ?
O3 Sc1 O4 C7 162.8(3) . . . . ?
O5 Sc1 O4 C7 -20.1(3) . . . . ?
N1 Sc1 O4 C7 -108.0(3) . . . . ?
Cl1 Sc1 O4 C7 70.4(3) . . . . ?
O1 Sc1 O4 C6 -176.6(3) . . . . ?
O2 Sc1 O4 C6 32.9(4) . . . . ?
O3 Sc1 O4 C6 19.9(3) . . . . ?
O5 Sc1 O4 C6 -163.0(3) . . . . ?
N1 Sc1 O4 C6 109.1(3) . . . . ?
Cl1 Sc1 O4 C6 -72.5(3) . . . . ?
O1 Sc1 O5 C8 162.2(3) . . . . ?
O4 Sc1 O5 C8 -9.3(3) . . . . ?
O2 Sc1 O5 C8 154.8(3) . . . . ?
O3 Sc1 O5 C8 -4.6(4) . . . . ?
N1 Sc1 O5 C8 76.6(3) . . . . ?
Cl1 Sc1 O5 C8 -104.6(3) . . . . ?
O1 Sc1 O5 C9 25.2(3) . . . . ?
O4 Sc1 O5 C9 -146.3(3) . . . . ?
O2 Sc1 O5 C9 17.8(4) . . . . ?
O3 Sc1 O5 C9 -141.6(3) . . . . ?
N1 Sc1 O5 C9 -60.4(3) . . . . ?
Cl1 Sc1 O5 C9 118.4(3) . . . . ?
O1 Sc1 N1 C11 31(10) . . . . ?
O4 Sc1 N1 C11 176(100) . . . . ?
O2 Sc1 N1 C11 -40(10) . . . . ?
O3 Sc1 N1 C11 -112(10) . . . . ?
O5 Sc1 N1 C11 103(10) . . . . ?
Cl1 Sc1 N1 C11 62(11) . . . . ?
C10 O1 C1 C2 158.6(4) . . . . ?
Sc1 O1 C1 C2 -22.6(5) . . . . ?
C3 O2 C2 C1 170.2(4) . . . . ?
Sc1 O2 C2 C1 -49.4(5) . . . . ?
O1 C1 C2 O2 42.5(5) . . . . ?
C2 O2 C3 C4 -177.5(4) . . . . ?
Sc1 O2 C3 C4 42.7(5) . . . . ?
C5 O3 C4 C3 -171.6(4) . . . . ?
Sc1 O3 C4 C3 39.3(5) . . . . ?
O2 C3 C4 O3 -49.3(5) . . . . ?
C4 O3 C5 C6 175.6(4) . . . . ?
Sc1 O3 C5 C6 -35.7(5) . . . . ?
C7 O4 C6 C5 172.2(4) . . . . ?
Sc1 O4 C6 C5 -44.1(5) . . . . ?
O3 C5 C6 O4 47.4(5) . . . . ?
C6 O4 C7 C8 -172.6(4) . . . . ?
Sc1 O4 C7 C8 43.6(5) . . . . ?
C9 O5 C8 C7 172.3(4) . . . . ?
Sc1 O5 C8 C7 34.4(5) . . . . ?
O4 C7 C8 O5 -47.2(5) . . . . ?
C8 O5 C9 C10 174.6(4) . . . . ?
Sc1 O5 C9 C10 -46.3(5) . . . . ?
C1 O1 C10 C9 152.8(4) . . . . ?
Sc1 O1 C10 C9 -26.1(5) . . . . ?
O5 C9 C10 O1 43.6(5) . . . . ?
Sc1 N1 C11 C12 -112(66) . . . . ?
